data_4326003
loop_
_publ_author_name
'Jian Wang'
'Min Yang'
'Ming-Yan Pan'
'Sheng-Qing Xia'
'Xu-Tang Tao'
'Hua He'
'Gregory Darone'
'Svilen Bobev'

_publ_section_title
;
 Synthesis, Crystal and Electronic Structures, and Properties of the New
 Pnictide Semiconductors A2CdPn2 (A= Ca, Sr, Ba, Eu;Pn= P, As)
;
_journal_name_full 'Inorganic Chemistry'
_journal_page_first 8020
_journal_page_last 8027
_journal_paper_doi 10.1021/ic200286t
_journal_volume 50
_journal_year 2011
_chemical_formula_sum 'As2 Ca2 Cd'
_chemical_formula_weight 342.40
_chemical_name_systematic
; 
 ? 
;
_space_group_IT_number 8
_symmetry_cell_setting monoclinic
_symmetry_space_group_name_Hall 'C -2y'
_symmetry_space_group_name_H-M 'C 1 m 1'
_atom_sites_solution_primary direct
_atom_sites_solution_secondary difmap
_audit_creation_method SHELXL-97
_cell_angle_alpha 90.00
_cell_angle_beta 110.0170(10)
_cell_angle_gamma 90.00
_cell_formula_units_Z 10
_cell_length_a 21.5152(3)
_cell_length_b 4.30050(10)
_cell_length_c 14.3761(2)
_cell_measurement_reflns_used 3169
_cell_measurement_temperature 296(2)
_cell_measurement_theta_max 27.23
_cell_measurement_theta_min 1.51
_cell_volume 1249.81(4)
_computing_cell_refinement 'APEX2 Software Suite (Bruker,2005)'
_computing_data_collection 'APEX2 Software Suite (Bruker,2005)'
_computing_data_reduction 'APEX2 Software Suite (Bruker,2005)'
_computing_molecular_graphics 'SHELXTL (Bruker, 1997)'
_computing_publication_material 'SHELXL-97 (Sheldrick, 1997)'
_computing_structure_refinement 'SHELXL-97 (Sheldrick, 1997)'
_computing_structure_solution 'SHELXS-97 (Sheldrick, 1990)'
_diffrn_ambient_temperature 296(2)
_diffrn_detector_area_resol_mean 8.3
_diffrn_measured_fraction_theta_full 0.999
_diffrn_measured_fraction_theta_max 0.999
_diffrn_measurement_device_type 'Bruker APEX2 CCD area-detector diffractometer'
_diffrn_measurement_method '\w scans'
_diffrn_radiation_monochromator graphite
_diffrn_radiation_source 'fine-focus sealed tube'
_diffrn_radiation_type MoK\a
_diffrn_radiation_wavelength 0.71073
_diffrn_reflns_av_R_equivalents 0.0631
_diffrn_reflns_av_sigmaI/netI 0.0927
_diffrn_reflns_limit_h_max 27
_diffrn_reflns_limit_h_min -27
_diffrn_reflns_limit_k_max 5
_diffrn_reflns_limit_k_min -5
_diffrn_reflns_limit_l_max 18
_diffrn_reflns_limit_l_min -18
_diffrn_reflns_number 7328
_diffrn_reflns_theta_full 27.23
_diffrn_reflns_theta_max 27.23
_diffrn_reflns_theta_min 1.51
_diffrn_standards_decay_% 0
_diffrn_standards_interval_count 0
_diffrn_standards_interval_time 0
_diffrn_standards_number 0
_exptl_absorpt_coefficient_mu 19.363
_exptl_absorpt_correction_T_max 0.6981
_exptl_absorpt_correction_T_min 0.4384
_exptl_absorpt_correction_type multi-scan
_exptl_absorpt_process_details 'APEX2 Software Suite(Bruker,2005)'
_exptl_crystal_colour Black
_exptl_crystal_density_diffrn 4.549
_exptl_crystal_description Needle
_exptl_crystal_F_000 1540
_exptl_crystal_size_max 0.05
_exptl_crystal_size_mid 0.03
_exptl_crystal_size_min 0.02
_refine_diff_density_max 1.365
_refine_diff_density_min -2.004
_refine_diff_density_rms 0.433
_refine_ls_abs_structure_details 'Flack H D (1983), Acta Cryst. A39, 876-881'
_refine_ls_abs_structure_Flack 0.20(2)
_refine_ls_extinction_method none
_refine_ls_goodness_of_fit_ref 0.987
_refine_ls_matrix_type full
_refine_ls_number_parameters 152
_refine_ls_number_reflns 3169
_refine_ls_number_restraints 2
_refine_ls_restrained_S_all 0.987
_refine_ls_R_factor_all 0.0637
_refine_ls_R_factor_gt 0.0461
_refine_ls_shift/su_max 0.000
_refine_ls_shift/su_mean 0.000
_refine_ls_structure_factor_coef Fsqd
_refine_ls_weighting_details 'calc w=1/[\s^2^(Fo^2^)+(0.0183P)^2^+0.0000P] where P=(Fo^2^+2Fc^2^)/3'
_refine_ls_weighting_scheme calc
_refine_ls_wR_factor_gt 0.0747
_refine_ls_wR_factor_ref 0.0816
_reflns_number_gt 2577
_reflns_number_total 3169
_reflns_threshold_expression >2sigma(I)
_cod_data_source_file ic200286t_si_001_3.cif
_cod_data_source_block 3
_cod_database_code 4326003

loop_
_symmetry_equiv_pos_as_xyz
'x, y, z'
'x, -y, z'
'x+1/2, y+1/2, z'
'x+1/2, -y+1/2, z'

loop_
_atom_site_label
_atom_site_type_symbol
_atom_site_fract_x
_atom_site_fract_y
_atom_site_fract_z
_atom_site_U_iso_or_equiv
_atom_site_adp_type
_atom_site_occupancy
_atom_site_symmetry_multiplicity
_atom_site_calc_flag
_atom_site_refinement_flags
Ca1 Ca 0.01877(19) 0.0000 0.6141(3) 0.0140(9) Uani 1 2 d S
Ca2 Ca 0.1628(2) 0.0000 0.5032(3) 0.0153(10) Uani 1 2 d S
Ca3 Ca 0.18965(19) 0.0000 0.7692(3) 0.0138(9) Uani 1 2 d S
Ca4 Ca 0.5648(2) 0.0000 0.2134(3) 0.0140(9) Uani 1 2 d S
Ca5 Ca 0.5945(2) 0.0000 0.9355(3) 0.0152(10) Uani 1 2 d S
Ca6 Ca 0.7229(2) 0.0000 0.1917(3) 0.0126(9) Uani 1 2 d S
Ca7 Ca 0.8264(2) 0.0000 0.5792(3) 0.0161(10) Uani 1 2 d S
Ca8 Ca 0.8522(2) 0.0000 0.8524(3) 0.0129(9) Uani 1 2 d S
Ca9 Ca 0.8852(2) 0.0000 0.1240(3) 0.0156(10) Uani 1 2 d S
Ca10 Ca 0.89400(19) 0.0000 0.3666(3) 0.0108(9) Uani 1 2 d S
Cd1 Cd 0.00000(7) 0.0000 0.00000(10) 0.0132(4) Uani 1 2 d S
Cd2 Cd 0.23560(7) 0.0000 0.03215(11) 0.0157(4) Uani 1 2 d S
Cd3 Cd 0.28123(7) 0.0000 0.38257(11) 0.0133(4) Uani 1 2 d S
Cd4 Cd 0.43438(7) 0.0000 0.73104(11) 0.0165(4) Uani 1 2 d S
Cd5 Cd 0.52693(7) 0.0000 0.43791(11) 0.0142(4) Uani 1 2 d S
As1 As 0.00650(11) 0.0000 0.80994(15) 0.0132(5) Uani 1 2 d S
As2 As 0.01796(11) 0.0000 0.32453(16) 0.0122(5) Uani 1 2 d S
As3 As 0.12661(10) 0.0000 0.10578(15) 0.0110(5) Uani 1 2 d S
As4 As 0.30400(10) 0.0000 0.70110(15) 0.0117(5) Uani 1 2 d S
As5 As 0.32624(10) 0.0000 0.22158(14) 0.0102(5) Uani 1 2 d S
As6 As 0.41396(9) 0.0000 0.51890(14) 0.0104(5) Uani 1 2 d S
As7 As 0.43131(11) 0.0000 0.02005(16) 0.0122(5) Uani 1 2 d S
As8 As 0.61861(10) 0.0000 0.62117(15) 0.0116(5) Uani 1 2 d S
As9 As 0.71072(10) 0.0000 0.39042(15) 0.0120(5) Uani 1 2 d S
As10 As 0.73545(10) 0.0000 0.92814(15) 0.0132(5) Uani 1 2 d S

loop_
_atom_site_aniso_label
_atom_site_aniso_U_11
_atom_site_aniso_U_22
_atom_site_aniso_U_33
_atom_site_aniso_U_23
_atom_site_aniso_U_13
_atom_site_aniso_U_12
Ca1 0.010(2) 0.017(2) 0.013(2) 0.000 0.0018(18) 0.000
Ca2 0.017(2) 0.014(2) 0.019(2) 0.000 0.012(2) 0.000
Ca3 0.014(2) 0.016(2) 0.012(2) 0.000 0.0041(18) 0.000
Ca4 0.011(2) 0.016(2) 0.016(2) 0.000 0.0064(18) 0.000
Ca5 0.014(2) 0.010(2) 0.017(2) 0.000 0.0000(19) 0.000
Ca6 0.012(2) 0.012(2) 0.013(2) 0.000 0.0039(18) 0.000
Ca7 0.023(3) 0.016(2) 0.010(2) 0.000 0.0072(19) 0.000
Ca8 0.012(2) 0.014(2) 0.011(2) 0.000 0.0030(19) 0.000
Ca9 0.024(2) 0.012(2) 0.016(2) 0.000 0.014(2) 0.000
Ca10 0.012(2) 0.012(2) 0.008(2) 0.000 0.0035(17) 0.000
Cd1 0.0108(8) 0.0126(8) 0.0163(9) 0.000 0.0050(7) 0.000
Cd2 0.0238(10) 0.0110(8) 0.0114(8) 0.000 0.0049(7) 0.000
Cd3 0.0145(9) 0.0109(8) 0.0165(9) 0.000 0.0078(7) 0.000
Cd4 0.0133(9) 0.0140(8) 0.0213(9) 0.000 0.0049(7) 0.000
Cd5 0.0180(9) 0.0113(8) 0.0119(8) 0.000 0.0034(7) 0.000
As1 0.0191(13) 0.0071(10) 0.0112(11) 0.000 0.0024(10) 0.000
As2 0.0141(11) 0.0087(10) 0.0149(12) 0.000 0.0063(9) 0.000
As3 0.0112(11) 0.0084(10) 0.0131(11) 0.000 0.0037(9) 0.000
As4 0.0129(11) 0.0124(11) 0.0116(11) 0.000 0.0067(9) 0.000
As5 0.0115(12) 0.0098(10) 0.0098(11) 0.000 0.0042(9) 0.000
As6 0.0096(11) 0.0131(11) 0.0087(11) 0.000 0.0034(9) 0.000
As7 0.0139(11) 0.0095(11) 0.0143(11) 0.000 0.0060(9) 0.000
As8 0.0117(11) 0.0100(11) 0.0116(11) 0.000 0.0020(9) 0.000
As9 0.0120(11) 0.0110(10) 0.0140(12) 0.000 0.0058(9) 0.000
As10 0.0164(12) 0.0105(11) 0.0131(11) 0.000 0.0055(10) 0.000

loop_
_atom_type_symbol
_atom_type_description
_atom_type_scat_dispersion_real
_atom_type_scat_dispersion_imag
_atom_type_scat_source
Ca Ca 0.2262 0.3064 'International Tables Vol C Tables 4.2.6.8 and 6.1.1.4'
As As 0.0499 2.0058 'International Tables Vol C Tables 4.2.6.8 and 6.1.1.4'
Cd Cd -0.8075 1.2024 'International Tables Vol C Tables 4.2.6.8 and 6.1.1.4'

loop_
_geom_angle_atom_site_label_1
_geom_angle_atom_site_label_2
_geom_angle_atom_site_label_3
_geom_angle
_geom_angle_site_symmetry_1
_geom_angle_site_symmetry_3
As1 Ca1 As8 105.44(11) . 3_455
As1 Ca1 As8 105.44(11) . 3_445
As8 Ca1 As8 90.94(12) 3_455 3_445
As1 Ca1 As6 97.74(11) . 3_445
As8 Ca1 As6 156.66(17) 3_455 3_445
As8 Ca1 As6 85.52(5) 3_445 3_445
As1 Ca1 As6 97.74(11) . 3_455
As8 Ca1 As6 85.52(5) 3_455 3_455
As8 Ca1 As6 156.66(17) 3_445 3_455
As6 Ca1 As6 88.66(11) 3_445 3_455
As1 Ca1 Cd5 140.37(5) . 3_445
As8 Ca1 Cd5 105.09(13) 3_455 3_445
As8 Ca1 Cd5 49.55(6) 3_445 3_445
As6 Ca1 Cd5 55.88(7) 3_445 3_445
As6 Ca1 Cd5 109.28(13) 3_455 3_445
As1 Ca1 Cd5 140.37(5) . 3_455
As8 Ca1 Cd5 49.55(6) 3_455 3_455
As8 Ca1 Cd5 105.09(13) 3_445 3_455
As6 Ca1 Cd5 109.28(13) 3_445 3_455
As6 Ca1 Cd5 55.88(7) 3_455 3_455
Cd5 Ca1 Cd5 79.23(10) 3_445 3_455
As1 Ca1 Cd4 47.09(6) . 3_445
As8 Ca1 Cd4 151.81(15) 3_455 3_445
As8 Ca1 Cd4 91.48(5) 3_445 3_445
As6 Ca1 Cd4 51.49(6) 3_445 3_445
As6 Ca1 Cd4 102.48(11) 3_455 3_445
Cd5 Ca1 Cd4 97.75(4) 3_445 3_445
Cd5 Ca1 Cd4 154.17(13) 3_455 3_445
As1 Ca1 Cd4 47.09(6) . 3_455
As8 Ca1 Cd4 91.48(5) 3_455 3_455
As8 Ca1 Cd4 151.81(15) 3_445 3_455
As6 Ca1 Cd4 102.48(11) 3_445 3_455
As6 Ca1 Cd4 51.49(6) 3_455 3_455
Cd5 Ca1 Cd4 154.17(13) 3_445 3_455
Cd5 Ca1 Cd4 97.75(4) 3_455 3_455
Cd4 Ca1 Cd4 73.76(8) 3_445 3_455
As1 Ca1 Ca3 79.17(12) . .
As8 Ca1 Ca3 54.04(8) 3_455 .
As8 Ca1 Ca3 54.04(8) 3_445 .
As6 Ca1 Ca3 135.67(6) 3_445 .
As6 Ca1 Ca3 135.67(6) 3_455 .
Cd5 Ca1 Ca3 99.27(10) 3_445 .
Cd5 Ca1 Ca3 99.27(10) 3_455 .
Cd4 Ca1 Ca3 106.52(11) 3_445 .
Cd4 Ca1 Ca3 106.52(11) 3_455 .
As1 Ca1 Ca10 131.42(14) . 1_455
As8 Ca1 Ca10 108.09(11) 3_455 1_455
As8 Ca1 Ca10 108.09(11) 3_445 1_455
As6 Ca1 Ca10 51.98(7) 3_445 1_455
As6 Ca1 Ca10 51.98(7) 3_455 1_455
Cd5 Ca1 Ca10 58.53(8) 3_445 1_455
Cd5 Ca1 Ca10 58.54(8) 3_455 1_455
Cd4 Ca1 Ca10 97.80(10) 3_445 1_455
Cd4 Ca1 Ca10 97.80(10) 3_455 1_455
Ca3 Ca1 Ca10 149.41(15) . 1_455
As1 Ca1 Ca2 137.24(14) . .
As8 Ca1 Ca2 50.51(7) 3_455 .
As8 Ca1 Ca2 50.51(7) 3_445 .
As6 Ca1 Ca2 112.22(11) 3_445 .
As6 Ca1 Ca2 112.22(11) 3_455 .
Cd5 Ca1 Ca2 56.34(8) 3_445 .
Cd5 Ca1 Ca2 56.34(8) 3_455 .
Cd4 Ca1 Ca2 141.71(5) 3_445 .
Cd4 Ca1 Ca2 141.71(5) 3_455 .
Ca3 Ca1 Ca2 58.07(11) . .
Ca10 Ca1 Ca2 91.34(13) 1_455 .
As9 Ca2 As9 88.71(13) 3_445 3_455
As9 Ca2 As8 178.33(18) 3_445 3_455
As9 Ca2 As8 91.40(4) 3_455 3_455
As9 Ca2 As8 91.40(4) 3_445 3_445
As9 Ca2 As8 178.33(18) 3_455 3_445
As8 Ca2 As8 88.44(12) 3_455 3_445
As9 Ca2 As2 89.28(12) 3_445 .
As9 Ca2 As2 89.28(12) 3_455 .
As8 Ca2 As2 92.39(11) 3_455 .
As8 Ca2 As2 92.39(11) 3_445 .
As9 Ca2 As4 94.40(11) 3_445 .
As9 Ca2 As4 94.40(11) 3_455 .
As8 Ca2 As4 83.93(11) 3_455 .
As8 Ca2 As4 83.93(11) 3_445 .
As2 Ca2 As4 174.85(15) . .
As9 Ca2 Cd5 80.13(7) 3_445 3_445
As9 Ca2 Cd5 133.66(16) 3_455 3_445
As8 Ca2 Cd5 100.97(12) 3_455 3_445
As8 Ca2 Cd5 47.97(6) 3_445 3_445
As2 Ca2 Cd5 46.19(6) . 3_445
As4 Ca2 Cd5 130.98(10) . 3_445
As9 Ca2 Cd5 133.66(16) 3_445 3_455
As9 Ca2 Cd5 80.13(7) 3_455 3_455
As8 Ca2 Cd5 47.97(6) 3_455 3_455
As8 Ca2 Cd5 100.97(12) 3_445 3_455
As2 Ca2 Cd5 46.19(6) . 3_455
As4 Ca2 Cd5 130.98(10) . 3_455
Cd5 Ca2 Cd5 76.11(9) 3_445 3_455
As9 Ca2 Cd3 46.70(7) 3_445 .
As9 Ca2 Cd3 46.70(7) 3_455 .
As8 Ca2 Cd3 132.74(7) 3_455 .
As8 Ca2 Cd3 132.74(7) 3_445 .
As2 Ca2 Cd3 105.42(13) . .
As4 Ca2 Cd3 79.73(10) . .
Cd5 Ca2 Cd3 123.07(11) 3_445 .
Cd5 Ca2 Cd3 123.07(11) 3_455 .
As9 Ca2 Ca3 126.02(10) 3_445 .
As9 Ca2 Ca3 126.02(11) 3_455 .
As8 Ca2 Ca3 52.74(8) 3_455 .
As8 Ca2 Ca3 52.74(8) 3_445 .
As2 Ca2 Ca3 125.68(14) . .
As4 Ca2 Ca3 49.17(10) . .
Cd5 Ca2 Ca3 95.68(11) 3_445 .
Cd5 Ca2 Ca3 95.68(11) 3_455 .
Cd3 Ca2 Ca3 128.90(15) . .
As9 Ca2 Ca1 131.71(8) 3_445 .
As9 Ca2 Ca1 131.71(8) 3_455 .
As8 Ca2 Ca1 49.03(7) 3_455 .
As8 Ca2 Ca1 49.03(7) 3_445 .
As2 Ca2 Ca1 69.52(10) . .
As4 Ca2 Ca1 105.33(13) . .
Cd5 Ca2 Ca1 53.58(7) 3_445 .
Cd5 Ca2 Ca1 53.58(7) 3_455 .
Cd3 Ca2 Ca1 174.94(15) . .
Ca3 Ca2 Ca1 56.16(10) . .
As9 Ca2 Ca7 95.66(12) 3_445 3_455
As9 Ca2 Ca7 48.45(8) 3_455 3_455
As8 Ca2 Ca7 83.18(8) 3_455 3_455
As8 Ca2 Ca7 129.89(15) 3_445 3_455
As2 Ca2 Ca7 137.11(11) . 3_455
As4 Ca2 Ca7 46.12(8) . 3_455
Cd5 Ca2 Ca7 174.93(9) 3_445 3_455
Cd5 Ca2 Ca7 108.93(4) 3_455 3_455
Cd3 Ca2 Ca7 53.99(8) . 3_455
Ca3 Ca2 Ca7 84.49(12) . 3_455
Ca1 Ca2 Ca7 129.67(11) . 3_455
As4 Ca3 As8 92.54(11) . 3_445
As4 Ca3 As8 92.54(11) . 3_455
As8 Ca3 As8 89.91(12) 3_445 3_455
As4 Ca3 As10 99.03(11) . 3_455
As8 Ca3 As10 168.41(16) 3_445 3_455
As8 Ca3 As10 88.96(4) 3_455 3_455
As4 Ca3 As10 99.03(11) . 3_445
As8 Ca3 As10 88.96(4) 3_445 3_445
As8 Ca3 As10 168.41(16) 3_455 3_445
As10 Ca3 As10 89.84(12) 3_455 3_445
As4 Ca3 Cd2 113.13(13) . 1_556
As8 Ca3 Cd2 129.21(8) 3_445 1_556
As8 Ca3 Cd2 129.21(8) 3_455 1_556
As10 Ca3 Cd2 45.84(6) 3_455 1_556
As10 Ca3 Cd2 45.84(6) 3_445 1_556
As4 Ca3 Ca1 126.06(15) . .
As8 Ca3 Ca1 53.34(8) 3_445 .
As8 Ca3 Ca1 53.34(8) 3_455 .
As10 Ca3 Ca1 117.76(10) 3_455 .
As10 Ca3 Ca1 117.76(10) 3_445 .
Cd2 Ca3 Ca1 120.81(13) 1_556 .
As4 Ca3 Ca2 60.29(11) . .
As8 Ca3 Ca2 53.74(8) 3_445 .
As8 Ca3 Ca2 53.74(8) 3_455 .
As10 Ca3 Ca2 132.65(7) 3_455 .
As10 Ca3 Ca2 132.65(7) 3_445 .
Cd2 Ca3 Ca2 173.42(14) 1_556 .
Ca1 Ca3 Ca2 65.77(12) . .
As4 Ca3 Ca8 48.88(8) . 3_455
As8 Ca3 Ca8 141.39(13) 3_445 3_455
As8 Ca3 Ca8 90.45(7) 3_455 3_455
As10 Ca3 Ca8 50.16(8) 3_455 3_455
As10 Ca3 Ca8 97.61(11) 3_445 3_455
Cd2 Ca3 Ca8 77.43(9) 1_556 3_455
Ca1 Ca3 Ca8 143.65(7) . 3_455
Ca2 Ca3 Ca8 97.10(11) . 3_455
As4 Ca3 Ca8 48.88(8) . 3_445
As8 Ca3 Ca8 90.45(7) 3_445 3_445
As8 Ca3 Ca8 141.39(13) 3_455 3_445
As10 Ca3 Ca8 97.61(11) 3_455 3_445
As10 Ca3 Ca8 50.16(8) 3_445 3_445
Cd2 Ca3 Ca8 77.43(9) 1_556 3_445
Ca1 Ca3 Ca8 143.65(7) . 3_445
Ca2 Ca3 Ca8 97.10(11) . 3_445
Ca8 Ca3 Ca8 66.39(8) 3_455 3_445
As4 Ca3 As1 169.35(14) . .
As8 Ca3 As1 79.98(9) 3_445 .
As8 Ca3 As1 79.98(9) 3_455 .
As10 Ca3 As1 88.47(9) 3_455 .
As10 Ca3 As1 88.47(9) 3_445 .
Cd2 Ca3 As1 77.52(8) 1_556 .
Ca1 Ca3 As1 43.29(8) . .
Ca2 Ca3 As1 109.06(12) . .
Ca8 Ca3 As1 137.89(8) 3_455 .
Ca8 Ca3 As1 137.89(8) 3_445 .
As4 Ca3 Ca5 144.06(8) . 3_455
As8 Ca3 Ca5 122.03(13) 3_445 3_455
As8 Ca3 Ca5 79.15(8) 3_455 3_455
As10 Ca3 Ca5 46.49(8) 3_455 3_455
As10 Ca3 Ca5 91.70(11) 3_445 3_455
Cd2 Ca3 Ca5 54.02(8) 1_556 3_455
Ca1 Ca3 Ca5 76.13(10) . 3_455
Ca2 Ca3 Ca5 130.97(11) . 3_455
Ca8 Ca3 Ca5 95.88(8) 3_455 3_455
Ca8 Ca3 Ca5 131.25(12) 3_445 3_455
As1 Ca3 Ca5 42.13(6) . 3_455
As2 Ca4 As2 89.68(13) 3 3_545
As2 Ca4 As3 175.02(16) 3 3_545
As2 Ca4 As3 92.65(4) 3_545 3_545
As2 Ca4 As3 92.65(4) 3 3
As2 Ca4 As3 175.02(16) 3_545 3
As3 Ca4 As3 84.70(11) 3_545 3
As2 Ca4 As7 95.41(11) 3 .
As2 Ca4 As7 95.41(11) 3_545 .
As3 Ca4 As7 88.76(11) 3_545 .
As3 Ca4 As7 88.76(11) 3 .
As2 Ca4 As9 89.63(11) 3 .
As2 Ca4 As9 89.63(11) 3_545 .
As3 Ca4 As9 85.98(10) 3_545 .
As3 Ca4 As9 85.98(10) 3 .
As7 Ca4 As9 172.88(16) . .
As2 Ca4 Ca6 123.32(10) 3 .
As2 Ca4 Ca6 123.32(10) 3_545 .
As3 Ca4 Ca6 51.83(7) 3_545 .
As3 Ca4 Ca6 51.83(7) 3 .
As7 Ca4 Ca6 121.59(15) . .
As9 Ca4 Ca6 51.29(10) . .
As2 Ca4 Cd5 46.45(7) 3 .
As2 Ca4 Cd5 46.45(7) 3_545 .
As3 Ca4 Cd5 134.11(8) 3_545 .
As3 Ca4 Cd5 134.11(8) 3 .
As7 Ca4 Cd5 111.31(13) . .
As9 Ca4 Cd5 75.81(10) . .
Ca6 Ca4 Cd5 127.10(14) . .
As2 Ca4 Cd1 139.81(14) 3 3_545
As2 Ca4 Cd1 85.66(6) 3_545 3_545
As3 Ca4 Cd1 44.88(6) 3_545 3_545
As3 Ca4 Cd1 95.36(11) 3 3_545
As7 Ca4 Cd1 45.64(6) . 3_545
As9 Ca4 Cd1 130.15(9) . 3_545
Ca6 Ca4 Cd1 91.66(10) . 3_545
Cd5 Ca4 Cd1 128.53(9) . 3_545
As2 Ca4 Cd1 85.66(6) 3 3
As2 Ca4 Cd1 139.81(14) 3_545 3
As3 Ca4 Cd1 95.36(11) 3_545 3
As3 Ca4 Cd1 44.88(6) 3 3
As7 Ca4 Cd1 45.64(6) . 3
As9 Ca4 Cd1 130.15(9) . 3
Ca6 Ca4 Cd1 91.66(10) . 3
Cd5 Ca4 Cd1 128.53(9) . 3
Cd1 Ca4 Cd1 73.06(9) 3_545 3
As2 Ca4 Ca9 94.94(11) 3 3_445
As2 Ca4 Ca9 50.77(8) 3_545 3_445
As3 Ca4 Ca9 89.95(8) 3_545 3_445
As3 Ca4 Ca9 133.27(14) 3 3_445
As7 Ca4 Ca9 44.65(7) . 3_445
As9 Ca4 Ca9 139.99(9) . 3_445
Ca6 Ca4 Ca9 141.72(9) . 3_445
Cd5 Ca4 Ca9 78.90(9) . 3_445
Cd1 Ca4 Ca9 52.48(7) 3_545 3_445
Cd1 Ca4 Ca9 89.86(10) 3 3_445
As2 Ca4 Ca9 50.77(8) 3 3_455
As2 Ca4 Ca9 94.94(11) 3_545 3_455
As3 Ca4 Ca9 133.27(14) 3_545 3_455
As3 Ca4 Ca9 89.95(8) 3 3_455
As7 Ca4 Ca9 44.65(7) . 3_455
As9 Ca4 Ca9 139.99(9) . 3_455
Ca6 Ca4 Ca9 141.72(9) . 3_455
Cd5 Ca4 Ca9 78.90(9) . 3_455
Cd1 Ca4 Ca9 89.86(10) 3_545 3_455
Cd1 Ca4 Ca9 52.48(7) 3 3_455
Ca9 Ca4 Ca9 61.25(8) 3_445 3_455
As1 Ca5 As1 90.73(12) 3_545 3
As1 Ca5 As10 113.82(11) 3_545 .
As1 Ca5 As10 113.82(11) 3 .
As1 Ca5 As3 151.09(16) 3_545 3_556
As1 Ca5 As3 84.51(5) 3 3_556
As10 Ca5 As3 94.05(10) . 3_556
As1 Ca5 As3 84.51(5) 3_545 3_546
As1 Ca5 As3 151.09(16) 3 3_546
As10 Ca5 As3 94.05(10) . 3_546
As3 Ca5 As3 86.04(12) 3_556 3_546
As1 Ca5 Cd1 51.98(7) 3_545 3_546
As1 Ca5 Cd1 108.10(13) 3 3_546
As10 Ca5 Cd1 136.06(7) . 3_546
As3 Ca5 Cd1 102.62(12) 3_556 3_546
As3 Ca5 Cd1 47.95(6) 3_546 3_546
As1 Ca5 Cd1 108.10(13) 3_545 3_556
As1 Ca5 Cd1 51.98(7) 3 3_556
As10 Ca5 Cd1 136.06(7) . 3_556
As3 Ca5 Cd1 47.95(6) 3_556 3_556
As3 Ca5 Cd1 102.62(12) 3_546 3_556
Cd1 Ca5 Cd1 81.23(10) 3_546 3_556
As1 Ca5 Cd2 158.72(15) 3_545 3_556
As1 Ca5 Cd2 94.53(5) 3 3_556
As10 Ca5 Cd2 45.49(6) . 3_556
As3 Ca5 Cd2 50.15(6) 3_556 3_556
As3 Ca5 Cd2 100.19(11) 3_546 3_556
Cd1 Ca5 Cd2 143.31(14) 3_546 3_556
Cd1 Ca5 Cd2 91.25(5) 3_556 3_556
As1 Ca5 Cd2 94.53(5) 3_545 3_546
As1 Ca5 Cd2 158.72(15) 3 3_546
As10 Ca5 Cd2 45.49(6) . 3_546
As3 Ca5 Cd2 100.19(11) 3_556 3_546
As3 Ca5 Cd2 50.15(6) 3_546 3_546
Cd1 Ca5 Cd2 91.25(5) 3_546 3_546
Cd1 Ca5 Cd2 143.31(14) 3_556 3_546
Cd2 Ca5 Cd2 73.63(9) 3_556 3_546
As1 Ca5 Cd4 45.54(6) 3_545 .
As1 Ca5 Cd4 45.54(6) 3 .
As10 Ca5 Cd4 129.58(14) . .
As3 Ca5 Cd4 121.05(10) 3_556 .
As3 Ca5 Cd4 121.05(10) 3_546 .
Cd1 Ca5 Cd4 74.12(8) 3_546 .
Cd1 Ca5 Cd4 74.12(8) 3_556 .
Cd2 Ca5 Cd4 138.13(7) 3_556 .
Cd2 Ca5 Cd4 138.13(7) 3_546 .
As1 Ca5 Ca6 133.09(7) 3_545 1_556
As1 Ca5 Ca6 133.09(7) 3 1_556
As10 Ca5 Ca6 68.42(11) . 1_556
As3 Ca5 Ca6 49.40(7) 3_556 1_556
As3 Ca5 Ca6 49.40(7) 3_546 1_556
Cd1 Ca5 Ca6 92.37(11) 3_546 1_556
Cd1 Ca5 Ca6 92.37(11) 3_556 1_556
Cd2 Ca5 Ca6 51.87(7) 3_556 1_556
Cd2 Ca5 Ca6 51.87(7) 3_546 1_556
Cd4 Ca5 Ca6 161.99(15) . 1_556
As1 Ca5 As7 75.59(10) 3_545 1_556
As1 Ca5 As7 75.59(10) 3 1_556
As10 Ca5 As7 165.66(14) . 1_556
As3 Ca5 As7 75.60(9) 3_556 1_556
As3 Ca5 As7 75.60(9) 3_546 1_556
Cd1 Ca5 As7 40.79(5) 3_546 1_556
Cd1 Ca5 As7 40.79(5) 3_556 1_556
Cd2 Ca5 As7 125.69(9) 3_556 1_556
Cd2 Ca5 As7 125.69(9) 3_546 1_556
Cd4 Ca5 As7 64.76(8) . 1_556
Ca6 Ca5 As7 97.24(11) 1_556 1_556
As3 Ca6 As3 93.69(13) 3_545 3
As3 Ca6 As9 97.08(11) 3_545 .
As3 Ca6 As9 97.08(11) 3 .
As3 Ca6 As5 163.26(16) 3_545 3
As3 Ca6 As5 85.28(4) 3 3
As9 Ca6 As5 99.63(11) . 3
As3 Ca6 As5 85.28(4) 3_545 3_545
As3 Ca6 As5 163.26(16) 3 3_545
As9 Ca6 As5 99.63(11) . 3_545
As5 Ca6 As5 90.93(12) 3 3_545
As3 Ca6 Cd2 55.51(6) 3_545 3_545
As3 Ca6 Cd2 114.01(14) 3 3_545
As9 Ca6 Cd2 138.14(5) . 3_545
As5 Ca6 Cd2 109.80(13) 3 3_545
As5 Ca6 Cd2 52.25(6) 3_545 3_545
As3 Ca6 Cd2 114.01(14) 3_545 3
As3 Ca6 Cd2 55.51(6) 3 3
As9 Ca6 Cd2 138.14(5) . 3
As5 Ca6 Cd2 52.25(6) 3 3
As5 Ca6 Cd2 109.80(13) 3_545 3
Cd2 Ca6 Cd2 83.68(11) 3_545 3
As3 Ca6 Cd3 144.97(14) 3_545 3
As3 Ca6 Cd3 83.59(6) 3 3
As9 Ca6 Cd3 49.10(6) . 3
As5 Ca6 Cd3 51.58(6) 3 3
As5 Ca6 Cd3 106.73(13) 3_545 3
Cd2 Ca6 Cd3 154.93(14) 3_545 3
Cd2 Ca6 Cd3 93.15(4) 3 3
As3 Ca6 Cd3 83.59(6) 3_545 3_545
As3 Ca6 Cd3 144.97(14) 3 3_545
As9 Ca6 Cd3 49.10(6) . 3_545
As5 Ca6 Cd3 106.73(13) 3 3_545
As5 Ca6 Cd3 51.58(6) 3_545 3_545
Cd2 Ca6 Cd3 93.15(4) 3_545 3_545
Cd2 Ca6 Cd3 154.93(14) 3 3_545
Cd3 Ca6 Cd3 79.25(10) 3 3_545
As3 Ca6 Ca4 58.36(8) 3_545 .
As3 Ca6 Ca4 58.36(8) 3 .
As9 Ca6 Ca4 60.45(10) . .
As5 Ca6 Ca4 132.46(7) 3 .
As5 Ca6 Ca4 132.46(7) 3_545 .
Cd2 Ca6 Ca4 112.51(11) 3_545 .
Cd2 Ca6 Ca4 112.51(11) 3 .
Cd3 Ca6 Ca4 91.72(10) 3 .
Cd3 Ca6 Ca4 91.72(10) 3_545 .
As3 Ca6 Ca10 132.97(7) 3_545 .
As3 Ca6 Ca10 132.97(7) 3 .
As9 Ca6 Ca10 74.85(11) . .
As5 Ca6 Ca10 52.14(7) 3 .
As5 Ca6 Ca10 52.14(7) 3_545 .
Cd2 Ca6 Ca10 100.22(10) 3_545 .
Cd2 Ca6 Ca10 100.22(10) 3 .
Cd3 Ca6 Ca10 55.76(8) 3 .
Cd3 Ca6 Ca10 55.76(8) 3_545 .
Ca4 Ca6 Ca10 135.30(15) . .
As3 Ca6 Ca5 54.28(8) 3_545 1_554
As3 Ca6 Ca5 54.28(8) 3 1_554
As9 Ca6 Ca5 131.77(15) . 1_554
As5 Ca6 Ca5 113.36(11) 3 1_554
As5 Ca6 Ca5 113.36(11) 3_545 1_554
Cd2 Ca6 Ca5 61.13(8) 3_545 1_554
Cd2 Ca6 Ca5 61.13(8) 3 1_554
Cd3 Ca6 Ca5 137.63(7) 3 1_554
Cd3 Ca6 Ca5 137.63(7) 3_545 1_554
Ca4 Ca6 Ca5 71.32(12) . 1_554
Ca10 Ca6 Ca5 153.38(15) . 1_554
As4 Ca7 As4 95.01(14) 3 3_545
As4 Ca7 As9 106.75(12) 3 .
As4 Ca7 As9 106.75(12) 3_545 .
As4 Ca7 As6 84.26(5) 3 3
As4 Ca7 As6 154.23(17) 3_545 3
As9 Ca7 As6 98.04(11) . 3
As4 Ca7 As6 154.23(17) 3 3_545
As4 Ca7 As6 84.26(5) 3_545 3_545
As9 Ca7 As6 98.04(11) . 3_545
As6 Ca7 As6 85.45(11) 3 3_545
As4 Ca7 Cd4 50.07(7) 3 3
As4 Ca7 Cd4 107.51(14) 3_545 3
As9 Ca7 Cd4 139.88(6) . 3
As6 Ca7 Cd4 53.16(6) 3 3
As6 Ca7 Cd4 105.54(13) 3_545 3
As4 Ca7 Cd4 107.51(14) 3 3_545
As4 Ca7 Cd4 50.07(7) 3_545 3_545
As9 Ca7 Cd4 139.88(6) . 3_545
As6 Ca7 Cd4 105.54(13) 3 3_545
As6 Ca7 Cd4 53.16(6) 3_545 3_545
Cd4 Ca7 Cd4 79.47(10) 3 3_545
As4 Ca7 Cd3 154.48(16) 3 3_545
As4 Ca7 Cd3 88.54(5) 3_545 3_545
As9 Ca7 Cd3 48.42(6) . 3_545
As6 Ca7 Cd3 103.18(12) 3 3_545
As6 Ca7 Cd3 51.25(6) 3_545 3_545
Cd4 Ca7 Cd3 151.24(15) 3 3_545
Cd4 Ca7 Cd3 94.14(5) 3_545 3_545
As4 Ca7 Cd3 88.54(5) 3 3
As4 Ca7 Cd3 154.48(16) 3_545 3
As9 Ca7 Cd3 48.42(6) . 3
As6 Ca7 Cd3 51.25(6) 3 3
As6 Ca7 Cd3 103.18(12) 3_545 3
Cd4 Ca7 Cd3 94.14(5) 3 3
Cd4 Ca7 Cd3 151.24(15) 3_545 3
Cd3 Ca7 Cd3 77.99(10) 3_545 3
As4 Ca7 Ca8 50.97(8) 3 .
As4 Ca7 Ca8 50.97(8) 3_545 .
As9 Ca7 Ca8 136.49(15) . .
As6 Ca7 Ca8 113.27(11) 3 .
As6 Ca7 Ca8 113.27(11) 3_545 .
Cd4 Ca7 Ca8 60.11(8) 3 .
Cd4 Ca7 Ca8 60.11(8) 3_545 .
Cd3 Ca7 Ca8 139.45(6) 3_545 .
Cd3 Ca7 Ca8 139.45(6) 3 .
As4 Ca7 Ca10 132.02(7) 3 .
As4 Ca7 Ca10 132.02(7) 3_545 .
As9 Ca7 Ca10 72.50(11) . .
As6 Ca7 Ca10 49.78(7) 3 .
As6 Ca7 Ca10 49.78(7) 3_545 .
Cd4 Ca7 Ca10 98.74(11) 3 .
Cd4 Ca7 Ca10 98.74(11) 3_545 .
Cd3 Ca7 Ca10 54.17(7) 3_545 .
Cd3 Ca7 Ca10 54.17(7) 3 .
Ca8 Ca7 Ca10 151.00(15) . .
As4 Ca7 Ca2 104.66(13) 3 3_545
As4 Ca7 Ca2 56.60(9) 3_545 3_545
As9 Ca7 Ca2 50.37(9) . 3_545
As6 Ca7 Ca2 148.37(15) 3 3_545
As6 Ca7 Ca2 96.44(7) 3_545 3_545
Cd4 Ca7 Ca2 151.70(15) 3 3_545
Cd4 Ca7 Ca2 100.60(6) 3_545 3_545
Cd3 Ca7 Ca2 56.91(8) 3_545 3_545
Cd3 Ca7 Ca2 98.04(12) 3 3_545
Ca8 Ca7 Ca2 95.04(12) . 3_545
Ca10 Ca7 Ca2 109.11(12) . 3_545
As4 Ca8 As4 92.34(13) 3_545 3
As4 Ca8 As10 97.84(11) 3_545 .
As4 Ca8 As10 97.84(11) 3 .
As4 Ca8 Cd1 120.58(10) 3_545 1_656
As4 Ca8 Cd1 120.58(10) 3 1_656
As10 Ca8 Cd1 121.35(14) . 1_656
As4 Ca8 As7 169.56(15) 3_545 3_556
As4 Ca8 As7 91.55(4) 3 3_556
As10 Ca8 As7 91.21(11) . 3_556
Cd1 Ca8 As7 49.45(7) 1_656 3_556
As4 Ca8 As7 91.55(4) 3_545 3_546
As4 Ca8 As7 169.56(15) 3 3_546
As10 Ca8 As7 91.21(11) . 3_546
Cd1 Ca8 As7 49.45(7) 1_656 3_546
As7 Ca8 As7 83.04(11) 3_556 3_546
As4 Ca8 As1 89.27(10) 3_545 1_655
As4 Ca8 As1 89.27(10) 3 1_655
As10 Ca8 As1 169.69(15) . 1_655
Cd1 Ca8 As1 48.34(7) 1_656 1_655
As7 Ca8 As1 81.10(9) 3_556 1_655
As7 Ca8 As1 81.10(9) 3_546 1_655
As4 Ca8 Cd4 100.60(12) 3_545 3
As4 Ca8 Cd4 47.17(6) 3 3
As10 Ca8 Cd4 140.63(6) . 3
Cd1 Ca8 Cd4 77.11(8) 1_656 3
As7 Ca8 Cd4 75.16(6) 3_556 3
As7 Ca8 Cd4 122.52(13) 3_546 3
As1 Ca8 Cd4 43.70(5) 1_655 3
As4 Ca8 Cd4 47.17(6) 3_545 3_545
As4 Ca8 Cd4 100.60(12) 3 3_545
As10 Ca8 Cd4 140.63(6) . 3_545
Cd1 Ca8 Cd4 77.11(8) 1_656 3_545
As7 Ca8 Cd4 122.52(13) 3_556 3_545
As7 Ca8 Cd4 75.16(6) 3_546 3_545
As1 Ca8 Cd4 43.70(5) 1_655 3_545
Cd4 Ca8 Cd4 73.55(9) 3 3_545
As4 Ca8 Ca9 131.23(8) 3_545 1_556
As4 Ca8 Ca9 131.23(8) 3 1_556
As10 Ca8 Ca9 60.76(11) . 1_556
Cd1 Ca8 Ca9 60.59(10) 1_656 1_556
As7 Ca8 Ca9 50.00(7) 3_556 1_556
As7 Ca8 Ca9 50.00(7) 3_546 1_556
As1 Ca8 Ca9 108.93(12) 1_655 1_556
Cd4 Ca8 Ca9 124.10(10) 3 1_556
Cd4 Ca8 Ca9 124.10(10) 3_545 1_556
As4 Ca8 Ca7 49.47(7) 3_545 .
As4 Ca8 Ca7 49.47(7) 3 .
As10 Ca8 Ca7 121.59(14) . .
Cd1 Ca8 Ca7 117.06(14) 1_656 .
As7 Ca8 Ca7 128.79(9) 3_556 .
As7 Ca8 Ca7 128.79(9) 3_546 .
As1 Ca8 Ca7 68.72(10) 1_655 .
Cd4 Ca8 Ca7 54.29(8) 3 .
Cd4 Ca8 Ca7 54.29(8) 3_545 .
Ca9 Ca8 Ca7 177.65(15) 1_556 .
As4 Ca8 Ca3 48.06(8) 3_545 3_545
As4 Ca8 Ca3 96.98(11) 3 3_545
As10 Ca8 Ca3 49.79(8) . 3_545
Cd1 Ca8 Ca3 142.24(7) 1_656 3_545
As7 Ca8 Ca3 140.82(14) 3_556 3_545
As7 Ca8 Ca3 92.82(7) 3_546 3_545
As1 Ca8 Ca3 136.92(9) 1_655 3_545
Cd4 Ca8 Ca3 135.65(12) 3 3_545
Cd4 Ca8 Ca3 93.41(7) 3_545 3_545
Ca9 Ca8 Ca3 98.59(11) 1_556 3_545
Ca7 Ca8 Ca3 83.37(10) . 3_545
As7 Ca9 As7 92.53(13) 3_545 3
As7 Ca9 As5 175.41(17) 3_545 3
As7 Ca9 As5 89.10(4) 3 3
As7 Ca9 As5 89.10(4) 3_545 3_545
As7 Ca9 As5 175.41(17) 3 3_545
As5 Ca9 As5 88.95(12) 3 3_545
As7 Ca9 As2 95.81(11) 3_545 1_655
As7 Ca9 As2 95.81(11) 3 1_655
As5 Ca9 As2 88.28(11) 3 1_655
As5 Ca9 As2 88.28(11) 3_545 1_655
As7 Ca9 Ca10 126.81(10) 3_545 .
As7 Ca9 Ca10 126.81(10) 3 .
As5 Ca9 Ca10 54.71(8) 3 .
As5 Ca9 Ca10 54.71(8) 3_545 .
As2 Ca9 Ca10 51.65(10) 1_655 .
As7 Ca9 As10 88.24(11) 3_545 1_554
As7 Ca9 As10 88.24(11) 3 1_554
As5 Ca9 As10 87.53(11) 3 1_554
As5 Ca9 As10 87.53(11) 3_545 1_554
As2 Ca9 As10 174.13(15) 1_655 1_554
Ca10 Ca9 As10 122.48(14) . 1_554
As7 Ca9 Cd1 47.99(7) 3_545 1_655
As7 Ca9 Cd1 47.99(7) 3 1_655
As5 Ca9 Cd1 134.89(6) 3 1_655
As5 Ca9 Cd1 134.89(6) 3_545 1_655
As2 Ca9 Cd1 83.92(11) 1_655 1_655
Ca10 Ca9 Cd1 135.57(15) . 1_655
As10 Ca9 Cd1 101.95(12) 1_554 1_655
As7 Ca9 Cd2 78.51(7) 3_545 3_545
As7 Ca9 Cd2 129.55(15) 3 3_545
As5 Ca9 Cd2 97.16(12) 3 3_545
As5 Ca9 Cd2 46.68(6) 3_545 3_545
As2 Ca9 Cd2 134.22(9) 1_655 3_545
Ca10 Ca9 Cd2 95.79(10) . 3_545
As10 Ca9 Cd2 42.52(5) 1_554 3_545
Cd1 Ca9 Cd2 119.64(10) 1_655 3_545
As7 Ca9 Cd2 129.55(15) 3_545 3
As7 Ca9 Cd2 78.51(7) 3 3
As5 Ca9 Cd2 46.68(6) 3 3
As5 Ca9 Cd2 97.16(12) 3_545 3
As2 Ca9 Cd2 134.22(9) 1_655 3
Ca10 Ca9 Cd2 95.79(10) . 3
As10 Ca9 Cd2 42.52(5) 1_554 3
Cd1 Ca9 Cd2 119.64(10) 1_655 3
Cd2 Ca9 Cd2 70.69(9) 3_545 3
As7 Ca9 Ca8 56.62(8) 3_545 1_554
As7 Ca9 Ca8 56.62(8) 3 1_554
As5 Ca9 Ca8 121.30(11) 3 1_554
As5 Ca9 Ca8 121.30(11) 3_545 1_554
As2 Ca9 Ca8 135.69(15) 1_655 1_554
Ca10 Ca9 Ca8 172.67(16) . 1_554
As10 Ca9 Ca8 50.19(9) 1_554 1_554
Cd1 Ca9 Ca8 51.77(9) 1_655 1_554
Cd2 Ca9 Ca8 78.26(10) 3_545 1_554
Cd2 Ca9 Ca8 78.26(10) 3 1_554
As7 Ca9 Ca6 126.96(9) 3_545 .
As7 Ca9 Ca6 126.96(9) 3 .
As5 Ca9 Ca6 49.15(7) 3 .
As5 Ca9 Ca6 49.15(7) 3_545 .
As2 Ca9 Ca6 111.16(13) 1_655 .
Ca10 Ca9 Ca6 59.51(10) . .
As10 Ca9 Ca6 62.97(10) 1_554 .
Cd1 Ca9 Ca6 164.92(15) 1_655 .
Cd2 Ca9 Ca6 49.74(7) 3_545 .
Cd2 Ca9 Ca6 49.74(7) 3 .
Ca8 Ca9 Ca6 113.16(15) 1_554 .
As2 Ca10 As6 103.78(10) 1_655 3
As2 Ca10 As6 103.78(10) 1_655 3_545
As6 Ca10 As6 91.85(11) 3 3_545
As2 Ca10 As5 96.70(10) 1_655 3_545
As6 Ca10 As5 159.46(16) 3 3_545
As6 Ca10 As5 84.69(4) 3_545 3_545
As2 Ca10 As5 96.70(10) 1_655 3
As6 Ca10 As5 84.69(4) 3 3
As6 Ca10 As5 159.46(16) 3_545 3
As5 Ca10 As5 91.48(12) 3_545 3
As2 Ca10 Cd3 139.06(5) 1_655 3_545
As6 Ca10 Cd3 109.95(12) 3 3_545
As6 Ca10 Cd3 53.65(6) 3_545 3_545
As5 Ca10 Cd3 52.37(6) 3_545 3_545
As5 Ca10 Cd3 108.69(12) 3 3_545
As2 Ca10 Cd3 139.06(5) 1_655 3
As6 Ca10 Cd3 53.65(6) 3 3
As6 Ca10 Cd3 109.95(12) 3_545 3
As5 Ca10 Cd3 108.69(12) 3_545 3
As5 Ca10 Cd3 52.37(6) 3 3
Cd3 Ca10 Cd3 81.08(9) 3_545 3
As2 Ca10 Ca9 61.78(11) 1_655 .
As6 Ca10 Ca9 133.51(6) 3 .
As6 Ca10 Ca9 133.51(6) 3_545 .
As5 Ca10 Ca9 56.55(8) 3_545 .
As5 Ca10 Ca9 56.55(8) 3 .
Cd3 Ca10 Ca9 106.51(11) 3_545 .
Cd3 Ca10 Ca9 106.51(11) 3 .
As2 Ca10 Cd5 48.64(6) 1_655 3
As6 Ca10 Cd5 55.72(6) 3 3
As6 Ca10 Cd5 109.53(12) 3_545 3
As5 Ca10 Cd5 144.16(14) 3_545 3
As5 Ca10 Cd5 85.18(5) 3 3
Cd3 Ca10 Cd5 160.01(13) 3_545 3
Cd3 Ca10 Cd5 97.33(3) 3 3
Ca9 Ca10 Cd5 93.10(10) . 3
As2 Ca10 Cd5 48.64(6) 1_655 3_545
As6 Ca10 Cd5 109.53(12) 3 3_545
As6 Ca10 Cd5 55.72(6) 3_545 3_545
As5 Ca10 Cd5 85.18(5) 3_545 3_545
As5 Ca10 Cd5 144.16(14) 3 3_545
Cd3 Ca10 Cd5 97.33(3) 3_545 3_545
Cd3 Ca10 Cd5 160.01(13) 3 3_545
Ca9 Ca10 Cd5 93.10(10) . 3_545
Cd5 Ca10 Cd5 77.32(9) 3 3_545
As2 Ca10 Ca1 77.50(11) 1_655 1_655
As6 Ca10 Ca1 54.09(7) 3 1_655
As6 Ca10 Ca1 54.09(7) 3_545 1_655
As5 Ca10 Ca1 134.19(6) 3_545 1_655
As5 Ca10 Ca1 134.19(6) 3 1_655
Cd3 Ca10 Ca1 104.15(10) 3_545 1_655
Cd3 Ca10 Ca1 104.15(10) 3 1_655
Ca9 Ca10 Ca1 139.28(14) . 1_655
Cd5 Ca10 Ca1 56.69(7) 3 1_655
Cd5 Ca10 Ca1 56.69(7) 3_545 1_655
As2 Ca10 Ca6 128.88(14) 1_655 .
As6 Ca10 Ca6 111.06(10) 3 .
As6 Ca10 Ca6 111.06(10) 3_545 .
As5 Ca10 Ca6 52.49(7) 3_545 .
As5 Ca10 Ca6 52.49(7) 3 .
Cd3 Ca10 Ca6 57.41(8) 3_545 .
Cd3 Ca10 Ca6 57.41(8) 3 .
Ca9 Ca10 Ca6 67.10(12) . .
Cd5 Ca10 Ca6 137.61(7) 3 .
Cd5 Ca10 Ca6 137.61(7) 3_545 .
Ca1 Ca10 Ca6 153.62(14) 1_655 .
As3 Cd1 As7 116.01(6) . 3_445
As3 Cd1 As7 116.01(6) . 3_455
As7 Cd1 As7 106.71(9) 3_445 3_455
As3 Cd1 As1 100.24(8) . 1_554
As7 Cd1 As1 108.69(6) 3_445 1_554
As7 Cd1 As1 108.69(6) 3_455 1_554
As3 Cd1 Ca8 173.85(11) . 1_454
As7 Cd1 Ca8 66.88(6) 3_445 1_454
As7 Cd1 Ca8 66.88(6) 3_455 1_454
As1 Cd1 Ca8 73.61(9) 1_554 1_454
As3 Cd1 Ca5 63.01(8) . 3_454
As7 Cd1 Ca5 165.39(8) 3_445 3_454
As7 Cd1 Ca5 85.59(6) 3_455 3_454
As1 Cd1 Ca5 58.79(8) 1_554 3_454
Ca8 Cd1 Ca5 112.71(10) 1_454 3_454
As3 Cd1 Ca5 63.01(8) . 3_444
As7 Cd1 Ca5 85.59(6) 3_445 3_444
As7 Cd1 Ca5 165.39(8) 3_455 3_444
As1 Cd1 Ca5 58.79(8) 1_554 3_444
Ca8 Cd1 Ca5 112.71(10) 1_454 3_444
Ca5 Cd1 Ca5 81.23(10) 3_454 3_444
As3 Cd1 Ca9 118.51(10) . 1_455
As7 Cd1 Ca9 55.59(5) 3_445 1_455
As7 Cd1 Ca9 55.59(5) 3_455 1_455
As1 Cd1 Ca9 141.25(10) 1_554 1_455
Ca8 Cd1 Ca9 67.64(11) 1_454 1_455
Ca5 Cd1 Ca9 138.70(5) 3_454 1_455
Ca5 Cd1 Ca9 138.70(5) 3_444 1_455
As3 Cd1 Ca4 59.05(7) . 3_455
As7 Cd1 Ca4 116.95(8) 3_445 3_455
As7 Cd1 Ca4 59.87(7) 3_455 3_455
As1 Cd1 Ca4 134.35(7) 1_554 3_455
Ca8 Cd1 Ca4 125.27(9) 1_454 3_455
Ca5 Cd1 Ca4 75.81(9) 3_454 3_455
Ca5 Cd1 Ca4 121.99(10) 3_444 3_455
Ca9 Cd1 Ca4 72.71(9) 1_455 3_455
As3 Cd1 Ca4 59.05(7) . 3_445
As7 Cd1 Ca4 59.87(7) 3_445 3_445
As7 Cd1 Ca4 116.95(8) 3_455 3_445
As1 Cd1 Ca4 134.35(7) 1_554 3_445
Ca8 Cd1 Ca4 125.27(9) 1_454 3_445
Ca5 Cd1 Ca4 121.99(10) 3_454 3_445
Ca5 Cd1 Ca4 75.81(9) 3_444 3_445
Ca9 Cd1 Ca4 72.71(9) 1_455 3_445
Ca4 Cd1 Ca4 73.06(9) 3_455 3_445
As10 Cd2 As10 110.41(9) 3_444 3_454
As10 Cd2 As5 115.26(6) 3_444 .
As10 Cd2 As5 115.26(6) 3_454 .
As10 Cd2 As3 111.55(6) 3_444 .
As10 Cd2 As3 111.55(6) 3_454 .
As5 Cd2 As3 91.53(7) . .
As10 Cd2 Ca6 166.02(8) 3_444 3_455
As10 Cd2 Ca6 82.81(6) 3_454 3_455
As5 Cd2 Ca6 60.01(8) . 3_455
As3 Cd2 Ca6 57.39(8) . 3_455
As10 Cd2 Ca6 82.81(6) 3_444 3_445
As10 Cd2 Ca6 166.02(8) 3_454 3_445
As5 Cd2 Ca6 60.01(8) . 3_445
As3 Cd2 Ca6 57.39(8) . 3_445
Ca6 Cd2 Ca6 83.68(11) 3_455 3_445
As10 Cd2 Ca3 56.55(5) 3_444 1_554
As10 Cd2 Ca3 56.55(5) 3_454 1_554
As5 Cd2 Ca3 153.39(9) . 1_554
As3 Cd2 Ca3 115.09(9) . 1_554
Ca6 Cd2 Ca3 133.98(7) 3_455 1_554
Ca6 Cd2 Ca3 133.98(7) 3_445 1_554
As10 Cd2 Ca5 56.72(7) 3_444 3_444
As10 Cd2 Ca5 115.82(8) 3_454 3_444
As5 Cd2 Ca5 126.98(7) . 3_444
As3 Cd2 Ca5 57.04(7) . 3_444
Ca6 Cd2 Ca5 114.12(10) 3_455 3_444
Ca6 Cd2 Ca5 67.00(9) 3_445 3_444
Ca3 Cd2 Ca5 72.47(8) 1_554 3_444
As10 Cd2 Ca5 115.82(8) 3_444 3_454
As10 Cd2 Ca5 56.72(7) 3_454 3_454
As5 Cd2 Ca5 126.98(7) . 3_454
As3 Cd2 Ca5 57.04(7) . 3_454
Ca6 Cd2 Ca5 67.00(9) 3_455 3_454
Ca6 Cd2 Ca5 114.12(10) 3_445 3_454
Ca3 Cd2 Ca5 72.47(8) 1_554 3_454
Ca5 Cd2 Ca5 73.63(9) 3_444 3_454
As10 Cd2 Ca9 120.63(8) 3_444 3_455
As10 Cd2 Ca9 63.86(7) 3_454 3_455
As5 Cd2 Ca9 54.18(7) . 3_455
As3 Cd2 Ca9 125.70(8) . 3_455
Ca6 Cd2 Ca9 68.62(8) 3_455 3_455
Ca6 Cd2 Ca9 114.03(10) 3_445 3_455
Ca3 Cd2 Ca9 105.59(9) 1_554 3_455
Ca5 Cd2 Ca9 177.25(9) 3_444 3_455
Ca5 Cd2 Ca9 107.79(6) 3_454 3_455
As10 Cd2 Ca9 63.86(7) 3_444 3_445
As10 Cd2 Ca9 120.63(8) 3_454 3_445
As5 Cd2 Ca9 54.18(7) . 3_445
As3 Cd2 Ca9 125.70(8) . 3_445
Ca6 Cd2 Ca9 114.03(10) 3_455 3_445
Ca6 Cd2 Ca9 68.62(8) 3_445 3_445
Ca3 Cd2 Ca9 105.59(9) 1_554 3_445
Ca5 Cd2 Ca9 107.79(6) 3_444 3_445
Ca5 Cd2 Ca9 177.25(9) 3_454 3_445
Ca9 Cd2 Ca9 70.69(9) 3_455 3_445
As9 Cd3 As9 108.10(9) 3_445 3_455
As9 Cd3 As5 113.55(6) 3_445 .
As9 Cd3 As5 113.55(6) 3_455 .
As9 Cd3 As6 114.97(6) 3_445 .
As9 Cd3 As6 114.97(6) 3_455 .
As5 Cd3 As6 91.13(7) . .
As9 Cd3 Ca10 166.47(7) 3_445 3_455
As9 Cd3 Ca10 85.41(6) 3_455 3_455
As5 Cd3 Ca10 58.19(7) . 3_455
As6 Cd3 Ca10 57.53(7) . 3_455
As9 Cd3 Ca10 85.41(6) 3_445 3_445
As9 Cd3 Ca10 166.47(7) 3_455 3_445
As5 Cd3 Ca10 58.19(7) . 3_445
As6 Cd3 Ca10 57.53(7) . 3_445
Ca10 Cd3 Ca10 81.08(9) 3_455 3_445
As9 Cd3 Ca6 57.27(8) 3_445 3_445
As9 Cd3 Ca6 119.46(9) 3_455 3_445
As5 Cd3 Ca6 57.65(7) . 3_445
As6 Cd3 Ca6 124.36(8) . 3_445
Ca10 Cd3 Ca6 115.83(9) 3_455 3_445
Ca10 Cd3 Ca6 66.84(9) 3_445 3_445
As9 Cd3 Ca6 119.46(9) 3_445 3_455
As9 Cd3 Ca6 57.27(8) 3_455 3_455
As5 Cd3 Ca6 57.65(7) . 3_455
As6 Cd3 Ca6 124.36(8) . 3_455
Ca10 Cd3 Ca6 66.84(9) 3_455 3_455
Ca10 Cd3 Ca6 115.83(9) 3_445 3_455
Ca6 Cd3 Ca6 79.25(10) 3_445 3_455
As9 Cd3 Ca7 118.62(9) 3_445 3_455
As9 Cd3 Ca7 57.33(8) 3_455 3_455
As5 Cd3 Ca7 127.11(8) . 3_455
As6 Cd3 Ca7 59.89(8) . 3_455
Ca10 Cd3 Ca7 68.95(9) 3_455 3_455
Ca10 Cd3 Ca7 117.31(10) 3_445 3_455
Ca6 Cd3 Ca7 174.61(11) 3_445 3_455
Ca6 Cd3 Ca7 101.13(6) 3_455 3_455
As9 Cd3 Ca7 57.33(8) 3_445 3_445
As9 Cd3 Ca7 118.62(9) 3_455 3_445
As5 Cd3 Ca7 127.11(8) . 3_445
As6 Cd3 Ca7 59.89(8) . 3_445
Ca10 Cd3 Ca7 117.31(10) 3_455 3_445
Ca10 Cd3 Ca7 68.95(9) 3_445 3_445
Ca6 Cd3 Ca7 101.13(6) 3_445 3_445
Ca6 Cd3 Ca7 174.61(11) 3_455 3_445
Ca7 Cd3 Ca7 77.99(10) 3_455 3_445
As9 Cd3 Ca2 57.43(5) 3_445 .
As9 Cd3 Ca2 57.43(5) 3_455 .
As5 Cd3 Ca2 156.40(10) . .
As6 Cd3 Ca2 112.47(10) . .
Ca10 Cd3 Ca2 134.60(6) 3_455 .
Ca10 Cd3 Ca2 134.60(6) 3_445 .
Ca6 Cd3 Ca2 105.58(9) 3_445 .
Ca6 Cd3 Ca2 105.58(9) 3_455 .
Ca7 Cd3 Ca2 69.10(9) 3_455 .
Ca7 Cd3 Ca2 69.10(9) 3_445 .
As1 Cd4 As1 107.46(9) 3 3_545
As1 Cd4 As4 119.43(6) 3 .
As1 Cd4 As4 119.43(6) 3_545 .
As1 Cd4 As6 107.51(6) 3 .
As1 Cd4 As6 107.51(6) 3_545 .
As4 Cd4 As6 93.26(7) . .
As1 Cd4 Ca7 164.46(8) 3 3_445
As1 Cd4 Ca7 86.14(6) 3_545 3_445
As4 Cd4 Ca7 56.29(8) . 3_445
As6 Cd4 Ca7 60.01(8) . 3_445
As1 Cd4 Ca7 86.14(6) 3 3_455
As1 Cd4 Ca7 164.46(8) 3_545 3_455
As4 Cd4 Ca7 56.29(8) . 3_455
As6 Cd4 Ca7 60.01(8) . 3_455
Ca7 Cd4 Ca7 79.47(10) 3_445 3_455
As1 Cd4 Ca1 111.65(8) 3 3_545
As1 Cd4 Ca1 53.22(8) 3_545 3_545
As4 Cd4 Ca1 126.40(7) . 3_545
As6 Cd4 Ca1 55.30(7) . 3_545
Ca7 Cd4 Ca1 70.14(9) 3_445 3_545
Ca7 Cd4 Ca1 115.31(10) 3_455 3_545
As1 Cd4 Ca1 53.22(8) 3 3
As1 Cd4 Ca1 111.65(8) 3_545 3
As4 Cd4 Ca1 126.40(7) . 3
As6 Cd4 Ca1 55.30(7) . 3
Ca7 Cd4 Ca1 115.31(10) 3_445 3
Ca7 Cd4 Ca1 70.14(9) 3_455 3
Ca1 Cd4 Ca1 73.76(8) 3_545 3
As1 Cd4 Ca8 125.98(9) 3 3_445
As1 Cd4 Ca8 67.80(7) 3_545 3_445
As4 Cd4 Ca8 54.39(7) . 3_445
As6 Cd4 Ca8 125.62(7) . 3_445
Ca7 Cd4 Ca8 65.61(9) 3_445 3_445
Ca7 Cd4 Ca8 110.63(10) 3_455 3_445
Ca1 Cd4 Ca8 106.34(6) 3_545 3_445
Ca1 Cd4 Ca8 178.98(10) 3 3_445
As1 Cd4 Ca8 67.80(7) 3 3_455
As1 Cd4 Ca8 125.98(9) 3_545 3_455
As4 Cd4 Ca8 54.39(7) . 3_455
As6 Cd4 Ca8 125.62(7) . 3_455
Ca7 Cd4 Ca8 110.63(10) 3_445 3_455
Ca7 Cd4 Ca8 65.61(9) 3_455 3_455
Ca1 Cd4 Ca8 178.98(10) 3_545 3_455
Ca1 Cd4 Ca8 106.34(6) 3 3_455
Ca8 Cd4 Ca8 73.55(9) 3_445 3_455
As1 Cd4 Ca5 53.97(4) 3 .
As1 Cd4 Ca5 53.97(4) 3_545 .
As4 Cd4 Ca5 140.10(10) . .
As6 Cd4 Ca5 126.64(9) . .
Ca7 Cd4 Ca5 140.11(5) 3_445 .
Ca7 Cd4 Ca5 140.11(5) 3_455 .
Ca1 Cd4 Ca5 83.61(9) 3_545 .
Ca1 Cd4 Ca5 83.61(9) 3 .
Ca8 Cd4 Ca5 95.38(9) 3_445 .
Ca8 Cd4 Ca5 95.38(9) 3_455 .
As2 Cd5 As2 107.58(9) 3_545 3
As2 Cd5 As8 118.24(6) 3_545 .
As2 Cd5 As8 118.24(6) 3 .
As2 Cd5 As6 109.57(6) 3_545 .
As2 Cd5 As6 109.57(6) 3 .
As8 Cd5 As6 92.25(7) . .
As2 Cd5 Ca1 164.21(8) 3_545 3
As2 Cd5 Ca1 86.18(6) 3 3
As8 Cd5 Ca1 58.34(7) . 3
As6 Cd5 Ca1 57.12(7) . 3
As2 Cd5 Ca1 86.18(6) 3_545 3_545
As2 Cd5 Ca1 164.21(8) 3 3_545
As8 Cd5 Ca1 58.34(7) . 3_545
As6 Cd5 Ca1 57.12(7) . 3_545
Ca1 Cd5 Ca1 79.23(10) 3 3_545
As2 Cd5 Ca10 55.59(8) 3_545 3_445
As2 Cd5 Ca10 116.29(9) 3 3_445
As8 Cd5 Ca10 123.11(7) . 3_445
As6 Cd5 Ca10 54.62(6) . 3_445
Ca1 Cd5 Ca10 111.74(9) 3 3_445
Ca1 Cd5 Ca10 64.77(9) 3_545 3_445
As2 Cd5 Ca10 116.29(9) 3_545 3_455
As2 Cd5 Ca10 55.59(8) 3 3_455
As8 Cd5 Ca10 123.11(7) . 3_455
As6 Cd5 Ca10 54.62(6) . 3_455
Ca1 Cd5 Ca10 64.77(9) 3 3_455
Ca1 Cd5 Ca10 111.74(9) 3_545 3_455
Ca10 Cd5 Ca10 77.32(9) 3_445 3_455
As2 Cd5 Ca2 122.72(9) 3_545 3
As2 Cd5 Ca2 62.99(8) 3 3
As8 Cd5 Ca2 58.13(8) . 3
As6 Cd5 Ca2 127.19(8) . 3
Ca1 Cd5 Ca2 70.07(9) 3 3
Ca1 Cd5 Ca2 116.44(11) 3_545 3
Ca10 Cd5 Ca2 178.11(11) 3_445 3
Ca10 Cd5 Ca2 103.26(6) 3_455 3
As2 Cd5 Ca2 62.99(8) 3_545 3_545
As2 Cd5 Ca2 122.72(9) 3 3_545
As8 Cd5 Ca2 58.13(8) . 3_545
As6 Cd5 Ca2 127.19(8) . 3_545
Ca1 Cd5 Ca2 116.44(11) 3 3_545
Ca1 Cd5 Ca2 70.07(9) 3_545 3_545
Ca10 Cd5 Ca2 103.26(6) 3_445 3_545
Ca10 Cd5 Ca2 178.11(11) 3_455 3_545
Ca2 Cd5 Ca2 76.11(9) 3 3_545
As2 Cd5 Ca4 56.03(5) 3_545 .
As2 Cd5 Ca4 56.03(5) 3 .
As8 Cd5 Ca4 124.27(10) . .
As6 Cd5 Ca4 143.48(9) . .
Ca1 Cd5 Ca4 139.60(5) 3 .
Ca1 Cd5 Ca4 139.60(5) 3_545 .
Ca10 Cd5 Ca4 98.83(9) 3_445 .
Ca10 Cd5 Ca4 98.83(9) 3_455 .
Ca2 Cd5 Ca4 79.31(10) 3 .
Ca2 Cd5 Ca4 79.31(10) 3_545 .
Cd4 As1 Cd4 107.46(9) 3_445 3_455
Cd4 As1 Cd1 101.54(7) 3_445 1_556
Cd4 As1 Cd1 101.54(7) 3_455 1_556
Cd4 As1 Ca1 79.70(7) 3_445 .
Cd4 As1 Ca1 79.70(7) 3_455 .
Cd1 As1 Ca1 177.83(11) 1_556 .
Cd4 As1 Ca5 169.21(10) 3_445 3_455
Cd4 As1 Ca5 80.49(6) 3_455 3_455
Cd1 As1 Ca5 69.22(9) 1_556 3_455
Ca1 As1 Ca5 109.36(11) . 3_455
Cd4 As1 Ca5 80.49(6) 3_445 3_445
Cd4 As1 Ca5 169.21(10) 3_455 3_445
Cd1 As1 Ca5 69.22(9) 1_556 3_445
Ca1 As1 Ca5 109.36(11) . 3_445
Ca5 As1 Ca5 90.73(12) 3_455 3_445
Cd4 As1 Ca8 68.50(6) 3_445 1_455
Cd4 As1 Ca8 68.50(6) 3_455 1_455
Cd1 As1 Ca8 58.05(8) 1_556 1_455
Ca1 As1 Ca8 124.12(12) . 1_455
Ca5 As1 Ca8 109.08(10) 3_455 1_455
Ca5 As1 Ca8 109.08(10) 3_445 1_455
Cd4 As1 Ca7 53.98(5) 3_445 1_455
Cd4 As1 Ca7 53.98(5) 3_455 1_455
Cd1 As1 Ca7 115.96(9) 1_556 1_455
Ca1 As1 Ca7 66.21(10) . 1_455
Ca5 As1 Ca7 134.47(6) 3_455 1_455
Ca5 As1 Ca7 134.47(6) 3_445 1_455
Ca8 As1 Ca7 57.91(9) 1_455 1_455
Cd4 As1 Ca3 112.32(6) 3_445 .
Cd4 As1 Ca3 112.32(6) 3_455 .
Cd1 As1 Ca3 120.29(9) 1_556 .
Ca1 As1 Ca3 57.54(10) . .
Ca5 As1 Ca3 69.84(10) 3_455 .
Ca5 As1 Ca3 69.84(10) 3_445 .
Ca8 As1 Ca3 178.34(11) 1_455 .
Ca7 As1 Ca3 123.75(9) 1_455 .
Cd5 As2 Cd5 107.58(9) 3_455 3_445
Cd5 As2 Ca10 75.77(7) 3_455 1_455
Cd5 As2 Ca10 75.77(7) 3_445 1_455
Cd5 As2 Ca4 157.19(12) 3_455 3_445
Cd5 As2 Ca4 77.52(7) 3_445 3_445
Ca10 As2 Ca4 126.58(9) 1_455 3_445
Cd5 As2 Ca4 77.52(7) 3_455 3_455
Cd5 As2 Ca4 157.19(12) 3_445 3_455
Ca10 As2 Ca4 126.58(9) 1_455 3_455
Ca4 As2 Ca4 89.68(13) 3_445 3_455
Cd5 As2 Ca2 70.83(7) 3_455 .
Cd5 As2 Ca2 70.83(7) 3_445 .
Ca10 As2 Ca2 121.64(13) 1_455 .
Ca4 As2 Ca2 90.82(11) 3_445 .
Ca4 As2 Ca2 90.82(11) 3_455 .
Cd5 As2 Ca9 113.28(7) 3_455 1_455
Cd5 As2 Ca9 113.28(7) 3_445 1_455
Ca10 As2 Ca9 66.57(11) 1_455 1_455
Ca4 As2 Ca9 83.37(11) 3_445 1_455
Ca4 As2 Ca9 83.37(11) 3_455 1_455
Ca2 As2 Ca9 171.78(13) . 1_455
Cd5 As2 Ca1 54.05(4) 3_455 .
Cd5 As2 Ca1 54.05(4) 3_445 .
Ca10 As2 Ca1 59.03(10) 1_455 .
Ca4 As2 Ca1 129.50(8) 3_445 .
Ca4 As2 Ca1 129.50(8) 3_455 .
Ca2 As2 Ca1 62.62(10) . .
Ca9 As2 Ca1 125.60(11) 1_455 .
Cd1 As3 Cd2 126.87(9) . .
Cd1 As3 Ca6 133.12(7) . 3_455
Cd2 As3 Ca6 67.10(9) . 3_455
Cd1 As3 Ca6 133.12(7) . 3_445
Cd2 As3 Ca6 67.10(9) . 3_445
Ca6 As3 Ca6 93.69(13) 3_455 3_445
Cd1 As3 Ca5 69.05(9) . 3_444
Cd2 As3 Ca5 72.81(9) . 3_444
Ca6 As3 Ca5 139.36(13) 3_455 3_444
Ca6 As3 Ca5 76.32(9) 3_445 3_444
Cd1 As3 Ca5 69.05(9) . 3_454
Cd2 As3 Ca5 72.81(9) . 3_454
Ca6 As3 Ca5 76.32(9) 3_455 3_454
Ca6 As3 Ca5 139.36(13) 3_445 3_454
Ca5 As3 Ca5 86.04(12) 3_444 3_454
Cd1 As3 Ca4 76.06(9) . 3_455
Cd2 As3 Ca4 134.71(7) . 3_455
Ca6 As3 Ca4 69.81(9) 3_455 3_455
Ca6 As3 Ca4 129.62(13) 3_445 3_455
Ca5 As3 Ca4 144.99(12) 3_444 3_455
Ca5 As3 Ca4 84.25(9) 3_454 3_455
Cd1 As3 Ca4 76.06(9) . 3_445
Cd2 As3 Ca4 134.71(7) . 3_445
Ca6 As3 Ca4 129.62(13) 3_455 3_445
Ca6 As3 Ca4 69.81(9) 3_445 3_445
Ca5 As3 Ca4 84.25(9) 3_444 3_445
Ca5 As3 Ca4 144.99(12) 3_454 3_445
Ca4 As3 Ca4 84.70(11) 3_455 3_445
Cd4 As4 Ca7 73.64(10) . 3_445
Cd4 As4 Ca7 73.64(10) . 3_455
Ca7 As4 Ca7 95.01(14) 3_445 3_455
Cd4 As4 Ca3 153.13(12) . .
Ca7 As4 Ca3 121.92(10) 3_445 .
Ca7 As4 Ca3 121.92(10) 3_455 .
Cd4 As4 Ca8 78.44(10) . 3_455
Ca7 As4 Ca8 151.94(14) 3_445 3_455
Ca7 As4 Ca8 79.55(9) 3_455 3_455
Ca3 As4 Ca8 83.06(11) . 3_455
Cd4 As4 Ca8 78.44(10) . 3_445
Ca7 As4 Ca8 79.55(9) 3_445 3_445
Ca7 As4 Ca8 151.94(14) 3_455 3_445
Ca3 As4 Ca8 83.06(11) . 3_445
Ca8 As4 Ca8 92.34(13) 3_455 3_445
Cd4 As4 Ca2 136.33(11) . .
Ca7 As4 Ca2 77.28(11) 3_445 .
Ca7 As4 Ca2 77.28(11) 3_455 .
Ca3 As4 Ca2 70.54(12) . .
Ca8 As4 Ca2 127.06(8) 3_455 .
Ca8 As4 Ca2 127.06(8) 3_445 .
Cd2 As5 Cd3 119.31(8) . .
Cd2 As5 Ca10 134.25(6) . 3_455
Cd3 As5 Ca10 69.45(8) . 3_455
Cd2 As5 Ca10 134.25(6) . 3_445
Cd3 As5 Ca10 69.45(8) . 3_445
Ca10 As5 Ca10 91.48(12) 3_455 3_445
Cd2 As5 Ca6 67.75(9) . 3_445
Cd3 As5 Ca6 70.77(9) . 3_445
Ca10 As5 Ca6 140.21(13) 3_455 3_445
Ca10 As5 Ca6 75.37(9) 3_445 3_445
Cd2 As5 Ca6 67.75(9) . 3_455
Cd3 As5 Ca6 70.77(9) . 3_455
Ca10 As5 Ca6 75.37(9) 3_455 3_455
Ca10 As5 Ca6 140.21(13) 3_445 3_455
Ca6 As5 Ca6 90.93(12) 3_445 3_455
Cd2 As5 Ca9 79.13(10) . 3_445
Cd3 As5 Ca9 133.82(7) . 3_445
Ca10 As5 Ca9 129.85(13) 3_455 3_445
Ca10 As5 Ca9 68.73(10) 3_445 3_445
Ca6 As5 Ca9 80.53(9) 3_445 3_445
Ca6 As5 Ca9 146.54(13) 3_455 3_445
Cd2 As5 Ca9 79.13(10) . 3_455
Cd3 As5 Ca9 133.82(7) . 3_455
Ca10 As5 Ca9 68.73(10) 3_455 3_455
Ca10 As5 Ca9 129.85(13) 3_445 3_455
Ca6 As5 Ca9 146.54(13) 3_445 3_455
Ca6 As5 Ca9 80.53(9) 3_455 3_455
Ca9 As5 Ca9 88.95(12) 3_445 3_455
Cd3 As6 Cd4 118.21(8) . .
Cd3 As6 Ca10 68.82(8) . 3_445
Cd4 As6 Ca10 134.00(6) . 3_445
Cd3 As6 Ca10 68.82(8) . 3_455
Cd4 As6 Ca10 134.00(6) . 3_455
Ca10 As6 Ca10 91.85(11) 3_445 3_455
Cd3 As6 Cd5 118.74(8) . .
Cd4 As6 Cd5 123.05(8) . .
Ca10 As6 Cd5 69.66(8) 3_445 .
Ca10 As6 Cd5 69.66(8) 3_455 .
Cd3 As6 Ca1 135.50(6) . 3
Cd4 As6 Ca1 73.20(9) . 3
Ca10 As6 Ca1 136.65(12) 3_445 3
Ca10 As6 Ca1 73.93(9) 3_455 3
Cd5 As6 Ca1 66.99(8) . 3
Cd3 As6 Ca1 135.50(6) . 3_545
Cd4 As6 Ca1 73.20(9) . 3_545
Ca10 As6 Ca1 73.93(9) 3_445 3_545
Ca10 As6 Ca1 136.65(12) 3_455 3_545
Cd5 As6 Ca1 66.99(8) . 3_545
Ca1 As6 Ca1 88.66(11) 3 3_545
Cd3 As6 Ca7 68.86(9) . 3_445
Cd4 As6 Ca7 66.83(8) . 3_445
Ca10 As6 Ca7 76.28(9) 3_445 3_445
Ca10 As6 Ca7 137.53(12) 3_455 3_445
Cd5 As6 Ca7 137.27(6) . 3_445
Ca1 As6 Ca7 140.02(13) 3 3_445
Ca1 As6 Ca7 79.52(9) 3_545 3_445
Cd3 As6 Ca7 68.86(9) . 3_455
Cd4 As6 Ca7 66.83(8) . 3_455
Ca10 As6 Ca7 137.53(12) 3_445 3_455
Ca10 As6 Ca7 76.28(9) 3_455 3_455
Cd5 As6 Ca7 137.27(6) . 3_455
Ca1 As6 Ca7 79.52(9) 3 3_455
Ca1 As6 Ca7 140.02(13) 3_545 3_455
Ca7 As6 Ca7 85.45(11) 3_445 3_455
Cd1 As7 Cd1 106.71(9) 3 3_545
Cd1 As7 Ca9 76.42(7) 3 3_455
Cd1 As7 Ca9 157.62(12) 3_545 3_455
Cd1 As7 Ca9 157.62(12) 3 3_445
Cd1 As7 Ca9 76.42(7) 3_545 3_445
Ca9 As7 Ca9 92.53(13) 3_455 3_445
Cd1 As7 Ca4 74.50(7) 3 .
Cd1 As7 Ca4 74.50(7) 3_545 .
Ca9 As7 Ca4 85.39(11) 3_455 .
Ca9 As7 Ca4 85.39(11) 3_445 .
Cd1 As7 Ca8 128.33(10) 3 3_444
Cd1 As7 Ca8 63.67(7) 3_545 3_444
Ca9 As7 Ca8 132.21(13) 3_455 3_444
Ca9 As7 Ca8 73.37(10) 3_445 3_444
Ca4 As7 Ca8 136.27(7) . 3_444
Cd1 As7 Ca8 63.67(7) 3 3_454
Cd1 As7 Ca8 128.33(10) 3_545 3_454
Ca9 As7 Ca8 73.37(10) 3_455 3_454
Ca9 As7 Ca8 132.21(13) 3_445 3_454
Ca4 As7 Ca8 136.27(7) . 3_454
Ca8 As7 Ca8 83.04(11) 3_444 3_454
Cd5 As8 Ca1 72.11(9) . 3_545
Cd5 As8 Ca1 72.11(9) . 3
Ca1 As8 Ca1 90.94(12) 3_545 3
Cd5 As8 Ca3 135.02(6) . 3
Ca1 As8 Ca3 135.13(13) 3_545 3
Ca1 As8 Ca3 72.62(9) 3 3
Cd5 As8 Ca3 135.02(6) . 3_545
Ca1 As8 Ca3 72.62(9) 3_545 3_545
Ca1 As8 Ca3 135.13(13) 3 3_545
Ca3 As8 Ca3 89.91(12) 3 3_545
Cd5 As8 Ca2 73.90(9) . 3_545
Ca1 As8 Ca2 80.46(9) 3_545 3_545
Ca1 As8 Ca2 145.95(14) 3 3_545
Ca3 As8 Ca2 134.58(12) 3 3_545
Ca3 As8 Ca2 73.52(10) 3_545 3_545
Cd5 As8 Ca2 73.90(9) . 3
Ca1 As8 Ca2 145.95(14) 3_545 3
Ca1 As8 Ca2 80.46(9) 3 3
Ca3 As8 Ca2 73.52(10) 3 3
Ca3 As8 Ca2 134.58(12) 3_545 3
Ca2 As8 Ca2 88.44(12) 3_545 3
Cd3 As9 Cd3 108.10(9) 3 3_545
Cd3 As9 Ca6 73.63(7) 3 .
Cd3 As9 Ca6 73.63(7) 3_545 .
Cd3 As9 Ca7 74.24(7) 3 .
Cd3 As9 Ca7 74.24(7) 3_545 .
Ca6 As9 Ca7 123.76(13) . .
Cd3 As9 Ca2 75.87(7) 3 3
Cd3 As9 Ca2 152.60(12) 3_545 3
Ca6 As9 Ca2 131.75(8) . 3
Ca7 As9 Ca2 81.18(11) . 3
Cd3 As9 Ca2 152.60(12) 3 3_545
Cd3 As9 Ca2 75.87(7) 3_545 3_545
Ca6 As9 Ca2 131.75(8) . 3_545
Ca7 As9 Ca2 81.18(11) . 3_545
Ca2 As9 Ca2 88.71(13) 3 3_545
Cd3 As9 Ca4 111.96(7) 3 .
Cd3 As9 Ca4 111.96(7) 3_545 .
Ca6 As9 Ca4 68.26(11) . .
Ca7 As9 Ca4 167.98(13) . .
Ca2 As9 Ca4 90.26(11) 3 .
Ca2 As9 Ca4 90.26(11) 3_545 .
Cd3 As9 Ca10 54.05(4) 3 .
Cd3 As9 Ca10 54.05(4) 3_545 .
Ca6 As9 Ca10 60.68(10) . .
Ca7 As9 Ca10 63.08(10) . .
Ca2 As9 Ca10 123.59(9) 3 .
Ca2 As9 Ca10 123.59(9) 3_545 .
Ca4 As9 Ca10 128.94(11) . .
Cd2 As10 Cd2 110.41(9) 3_556 3_546
Cd2 As10 Ca3 160.93(11) 3_556 3_545
Cd2 As10 Ca3 77.61(6) 3_546 3_545
Cd2 As10 Ca3 77.61(6) 3_556 3
Cd2 As10 Ca3 160.93(11) 3_546 3
Ca3 As10 Ca3 89.84(12) 3_545 3
Cd2 As10 Ca8 111.25(7) 3_556 .
Cd2 As10 Ca8 111.25(7) 3_546 .
Ca3 As10 Ca8 80.05(10) 3_545 .
Ca3 As10 Ca8 80.05(10) 3 .
Cd2 As10 Ca5 77.78(7) 3_556 .
Cd2 As10 Ca5 77.78(7) 3_546 .
Ca3 As10 Ca5 87.49(10) 3_545 .
Ca3 As10 Ca5 87.49(10) 3 .
Ca8 As10 Ca5 162.33(13) . .
Cd2 As10 Ca9 73.62(7) 3_556 1_556
Cd2 As10 Ca9 73.62(7) 3_546 1_556
Ca3 As10 Ca9 125.42(8) 3_545 1_556
Ca3 As10 Ca9 125.42(9) 3 1_556
Ca8 As10 Ca9 69.05(11) . 1_556
Ca5 As10 Ca9 128.62(12) . 1_556
Cd2 As10 Ca6 55.29(5) 3_556 1_556
Cd2 As10 Ca6 55.29(5) 3_546 1_556
Ca3 As10 Ca6 128.19(8) 3_545 1_556
Ca3 As10 Ca6 128.19(8) 3 1_556
Ca8 As10 Ca6 133.29(12) . 1_556
Ca5 As10 Ca6 64.37(10) . 1_556
Ca9 As10 Ca6 64.24(9) 1_556 1_556

loop_
_geom_bond_atom_site_label_1
_geom_bond_atom_site_label_2
_geom_bond_distance
_geom_bond_site_symmetry_2
Ca1 As1 2.917(5) .
Ca1 As8 3.016(3) 3_455
Ca1 As8 3.016(3) 3_445
Ca1 As6 3.077(3) 3_445
Ca1 As6 3.077(3) 3_455
Ca1 Cd5 3.372(4) 3_445
Ca1 Cd5 3.372(4) 3_455
Ca1 Cd4 3.583(4) 3_445
Ca1 Cd4 3.583(4) 3_455
Ca1 Ca3 3.589(6) .
Ca1 Ca10 3.651(5) 1_455
Ca1 Ca2 3.940(6) .
Ca2 As9 3.076(3) 3_445
Ca2 As9 3.076(3) 3_455
Ca2 As8 3.083(3) 3_455
Ca2 As8 3.083(3) 3_445
Ca2 As2 3.290(5) .
Ca2 As4 3.378(5) .
Ca2 Cd5 3.488(4) 3_445
Ca2 Cd5 3.488(4) 3_455
Ca2 Cd3 3.539(4) .
Ca2 Ca3 3.667(6) .
Ca2 Ca7 3.947(5) 3_455
Ca3 As4 2.943(5) .
Ca3 As8 3.043(3) 3_445
Ca3 As8 3.043(3) 3_455
Ca3 As10 3.045(3) 3_455
Ca3 As10 3.045(3) 3_445
Ca3 Cd2 3.565(4) 1_556
Ca3 Ca8 3.927(4) 3_455
Ca3 Ca8 3.927(4) 3_445
Ca3 As1 4.177(4) .
Ca3 Ca5 4.228(5) 3_455
Ca4 As2 3.049(3) 3
Ca4 As2 3.049(3) 3_545
Ca4 As3 3.192(3) 3_545
Ca4 As3 3.192(3) 3
Ca4 As7 3.242(5) .
Ca4 As9 3.296(5) .
Ca4 Ca6 3.519(6) .
Ca4 Cd5 3.590(5) .
Ca4 Cd1 3.612(4) 3_545
Ca4 Cd1 3.612(4) 3
Ca4 Ca9 4.221(5) 3_445
Ca4 Ca9 4.221(5) 3_455
Ca5 As1 3.022(3) 3_545
Ca5 As1 3.022(3) 3
Ca5 As10 3.070(5) .
Ca5 As3 3.152(4) 3_556
Ca5 As3 3.152(4) 3_546
Ca5 Cd1 3.303(3) 3_546
Ca5 Cd1 3.303(3) 3_556
Ca5 Cd2 3.588(4) 3_556
Ca5 Cd2 3.588(4) 3_546
Ca5 Cd4 3.685(4) .
Ca5 Ca6 3.772(6) 1_556
Ca5 As7 4.090(5) 1_556
Ca6 As3 2.948(3) 3_545
Ca6 As3 2.948(3) 3
Ca6 As9 2.956(5) .
Ca6 As5 3.017(3) 3
Ca6 As5 3.017(3) 3_545
Ca6 Cd2 3.224(3) 3_545
Ca6 Cd2 3.224(3) 3
Ca6 Cd3 3.372(3) 3
Ca6 Cd3 3.372(3) 3_545
Ca6 Ca10 3.679(5) .
Ca6 Ca5 3.772(6) 1_554
Ca7 As4 2.916(3) 3
Ca7 As4 2.916(3) 3_545
Ca7 As9 2.989(5) .
Ca7 As6 3.169(3) 3
Ca7 As6 3.169(3) 3_545
Ca7 Cd4 3.364(4) 3
Ca7 Cd4 3.364(4) 3_545
Ca7 Cd3 3.417(4) 3_545
Ca7 Cd3 3.417(4) 3
Ca7 Ca8 3.773(6) .
Ca7 Ca10 3.808(6) .
Ca7 Ca2 3.947(5) 3_545
Ca8 As4 2.981(3) 3_545
Ca8 As4 2.981(3) 3
Ca8 As10 3.062(5) .
Ca8 Cd1 3.161(4) 1_656
Ca8 As7 3.244(3) 3_556
Ca8 As7 3.244(3) 3_546
Ca8 As1 3.574(4) 1_655
Ca8 Cd4 3.592(4) 3
Ca8 Cd4 3.592(4) 3_545
Ca8 Ca9 3.722(6) 1_556
Ca8 Ca3 3.927(4) 3_545
Ca9 As7 2.976(3) 3_545
Ca9 As7 2.976(3) 3
Ca9 As5 3.069(3) 3
Ca9 As5 3.069(3) 3_545
Ca9 As2 3.292(5) 1_655
Ca9 Ca10 3.428(5) .
Ca9 As10 3.478(5) 1_554
Ca9 Cd1 3.506(4) 1_655
Ca9 Cd2 3.717(4) 3_545
Ca9 Cd2 3.717(4) 3
Ca9 Ca8 3.722(6) 1_554
Ca10 As2 2.930(5) 1_655
Ca10 As6 2.993(3) 3
Ca10 As6 2.993(3) 3_545
Ca10 As5 3.002(3) 3_545
Ca10 As5 3.002(3) 3
Ca10 Cd3 3.308(3) 3_545
Ca10 Cd3 3.308(3) 3
Ca10 Cd5 3.442(3) 3
Ca10 Cd5 3.442(3) 3_545
Ca10 Ca1 3.651(5) 1_655
Cd1 As3 2.626(3) .
Cd1 As7 2.6799(15) 3_445
Cd1 As7 2.6799(15) 3_455
Cd1 As1 2.783(3) 1_554
Cd1 Ca8 3.161(4) 1_454
Cd1 Ca5 3.303(3) 3_454
Cd1 Ca5 3.303(3) 3_444
Cd1 Ca9 3.506(4) 1_455
Cd1 Ca4 3.612(4) 3_455
Cd1 Ca4 3.612(4) 3_445
Cd2 As10 2.6184(15) 3_444
Cd2 As10 2.6184(15) 3_454
Cd2 As5 2.754(2) .
Cd2 As3 2.884(3) .
Cd2 Ca6 3.224(3) 3_455
Cd2 Ca6 3.224(3) 3_445
Cd2 Ca3 3.565(4) 1_554
Cd2 Ca5 3.588(4) 3_444
Cd2 Ca5 3.588(4) 3_454
Cd2 Ca9 3.717(4) 3_455
Cd2 Ca9 3.717(4) 3_445
Cd3 As9 2.6562(15) 3_445
Cd3 As9 2.6562(15) 3_455
Cd3 As5 2.798(2) .
Cd3 As6 2.857(2) .
Cd3 Ca10 3.308(3) 3_455
Cd3 Ca10 3.308(3) 3_445
Cd3 Ca6 3.372(3) 3_445
Cd3 Ca6 3.372(3) 3_455
Cd3 Ca7 3.417(4) 3_455
Cd3 Ca7 3.417(4) 3_445
Cd4 As1 2.6670(15) 3
Cd4 As1 2.6670(15) 3_545
Cd4 As4 2.689(2) .
Cd4 As6 2.929(3) .
Cd4 Ca7 3.364(4) 3_445
Cd4 Ca7 3.364(4) 3_455
Cd4 Ca1 3.583(3) 3_545
Cd4 Ca1 3.583(4) 3
Cd4 Ca8 3.592(4) 3_445
Cd4 Ca8 3.592(4) 3_455
Cd5 As2 2.6650(15) 3_545
Cd5 As2 2.6650(15) 3
Cd5 As8 2.697(3) .
Cd5 As6 3.033(3) .
Cd5 Ca1 3.372(4) 3
Cd5 Ca1 3.372(4) 3_545
Cd5 Ca10 3.442(3) 3_445
Cd5 Ca10 3.442(3) 3_455
Cd5 Ca2 3.488(4) 3
Cd5 Ca2 3.488(4) 3_545
As1 Cd4 2.6670(15) 3_445
As1 Cd4 2.6670(15) 3_455
As1 Cd1 2.783(3) 1_556
As1 Ca5 3.022(3) 3_455
As1 Ca5 3.022(3) 3_445
As1 Ca8 3.574(4) 1_455
As1 Ca7 4.150(5) 1_455
As2 Cd5 2.6650(15) 3_455
As2 Cd5 2.6650(15) 3_445
As2 Ca10 2.930(5) 1_455
As2 Ca4 3.049(3) 3_445
As2 Ca4 3.049(3) 3_455
As2 Ca9 3.292(5) 1_455
As3 Ca6 2.948(3) 3_455
As3 Ca6 2.948(3) 3_445
As3 Ca5 3.152(4) 3_444
As3 Ca5 3.152(4) 3_454
As3 Ca4 3.192(3) 3_455
As3 Ca4 3.192(3) 3_445
As4 Ca7 2.916(3) 3_445
As4 Ca7 2.916(3) 3_455
As4 Ca8 2.981(3) 3_455
As4 Ca8 2.981(3) 3_445
As5 Ca10 3.002(3) 3_455
As5 Ca10 3.002(3) 3_445
As5 Ca6 3.017(3) 3_445
As5 Ca6 3.017(3) 3_455
As5 Ca9 3.069(3) 3_445
As5 Ca9 3.069(3) 3_455
As6 Ca10 2.993(3) 3_445
As6 Ca10 2.993(3) 3_455
As6 Ca1 3.077(3) 3
As6 Ca1 3.077(3) 3_545
As6 Ca7 3.169(3) 3_445
As6 Ca7 3.169(3) 3_455
As7 Cd1 2.6799(15) 3
As7 Cd1 2.6799(15) 3_545
As7 Ca9 2.976(3) 3_455
As7 Ca9 2.976(3) 3_445
As7 Ca8 3.244(3) 3_444
As7 Ca8 3.244(3) 3_454
As8 Ca1 3.016(3) 3_545
As8 Ca1 3.016(3) 3
As8 Ca3 3.043(3) 3
As8 Ca3 3.043(3) 3_545
As8 Ca2 3.083(3) 3_545
As8 Ca2 3.083(3) 3
As9 Cd3 2.6562(15) 3
As9 Cd3 2.6562(15) 3_545
As9 Ca2 3.076(3) 3
As9 Ca2 3.076(3) 3_545
As10 Cd2 2.6184(15) 3_556
As10 Cd2 2.6184(15) 3_546
As10 Ca3 3.045(3) 3_545
As10 Ca3 3.045(3) 3
As10 Ca9 3.478(5) 1_556
As10 Ca6 3.890(5) 1_556
